data_1539312
loop_
_publ_author_name
'Selte, K.'
'Kjekshus, A.'

_publ_section_title
;
 On the crystal structure of Nb Te4
;
_journal_name_full 'Acta Chemica Scandinavica (1-27,1973-42,1988)'
_journal_page_first 690
_journal_page_last 696
_journal_volume 18
_journal_year 1964
_chemical_formula_sum 'Nb Te4'
_space_group_IT_number 103
_symmetry_space_group_name_Hall 'P 4 -2c'
_symmetry_space_group_name_H-M 'P 4 c c'
_cell_angle_alpha 90
_cell_angle_beta 90
_cell_angle_gamma 90
_cell_formula_units_Z 2
_cell_length_a 6.499
_cell_length_b 6.499
_cell_length_c 6.837
_cell_volume 288.774
_citation_journal_id_ASTM ACSAA4
_cod_data_source_file Selte_ACSAA4_1964_865.cif
_cod_data_source_block Nb1Te4
_cod_original_cell_volume 288.7744
_cod_original_formula_sum 'Nb1 Te4'
_cod_database_code 1539312

loop_
_symmetry_equiv_pos_as_xyz
x,y,z
-y,x,z
-x,-y,z
y,-x,z
-x,y,z+1/2
-y,-x,z+1/2
x,-y,z+1/2
y,x,z+1/2

loop_
_atom_site_label
_atom_site_type_symbol
_atom_site_fract_x
_atom_site_fract_y
_atom_site_fract_z
_atom_site_occupancy
_atom_site_U_iso_or_equiv
Nb1 Nb 0 0 0.25 1 0.0
Te1 Te 0.1425 0.3316 0 1 0.0
